data_7058959
loop_
_publ_author_name
'Khan, Syed Ishtiaq'
'Ahmad, Sajjad'
'Altaf, Ataf Ali'
'Badshah, Amin'
'Rauf, Muhammad Khawer'
'Azam, Syed Skander'
'Tahir, Muhammad Nawaz'

_publ_section_title
;
 Heteroleptic Copper (I) halides with triphenylphosphine and
 acetylthiourea: Synthesis, Characterization and Biological Studies
 (Experimental and Molecular Docking)
;
_journal_name_full 'New Journal of Chemistry'
_journal_paper_doi 10.1039/C9NJ03005K
_journal_year 2019
_chemical_formula_iupac 'C39 H36 Cu I N2 O P2 S'
_chemical_formula_moiety 'C39 H36 Cu I N2 O P2 S'
_chemical_formula_sum 'C39 H36 Cu I N2 O P2 S'
_chemical_formula_weight 833.14
_chemical_name_systematic
;
Iodo-(N-carbamothioylacetamide)-bis(triphenylphosphine)-copper(i)
;
_space_group_crystal_system monoclinic
_space_group_IT_number 14
_space_group_name_Hall '-P 2yn'
_space_group_name_H-M_alt 'P 1 21/n 1'
_atom_sites_solution_hydrogens geom
_atom_sites_solution_primary direct
_atom_sites_solution_secondary difmap
_audit_creation_method SHELXL-2014/7
_audit_update_record
;
2019-01-07 deposited with the CCDC.	2019-11-01 downloaded from the CCDC.
;
_cell_angle_alpha 90
_cell_angle_beta 100.843(12)
_cell_angle_gamma 90
_cell_formula_units_Z 4
_cell_length_a 14.149(3)
_cell_length_b 13.291(2)
_cell_length_c 20.563(5)
_cell_measurement_reflns_used 4788
_cell_measurement_temperature 296(2)
_cell_measurement_theta_max 27.883
_cell_measurement_theta_min 2.226
_cell_volume 3797.9(14)
_computing_cell_refinement 'SAINT (Bruker, 2007)'
_computing_data_collection 'APEX2 (Bruker, 2007)'
_computing_data_reduction 'SAINT (Bruker, 2007)'
_computing_molecular_graphics 'ORTEP-3 for Windows (Farrugia, 1997) and PLATON (Spek, 2009)'
_computing_publication_material
;
WinGX (Farrugia, 1999) and PLATON (Spek, 2009)
;
_computing_structure_refinement 'SHELXL-2014/6  (Sheldrick, 2015)'
_computing_structure_solution 'SHELXS97 (Sheldrick, 2008)'
_diffrn_ambient_temperature 296(2)
_diffrn_detector_area_resol_mean 0.76
_diffrn_measured_fraction_theta_full 0.986
_diffrn_measured_fraction_theta_max 0.986
_diffrn_measurement_device_type 'Bruker Kappa APEXII CCD'
_diffrn_measurement_method \w
_diffrn_radiation_monochromator graphite
_diffrn_radiation_source 'fine-focus sealed tube'
_diffrn_radiation_type MoK\a
_diffrn_radiation_wavelength 0.71073
_diffrn_reflns_av_R_equivalents 0.0671
_diffrn_reflns_av_unetI/netI 0.0898
_diffrn_reflns_limit_h_max 18
_diffrn_reflns_limit_h_min -18
_diffrn_reflns_limit_k_max 17
_diffrn_reflns_limit_k_min -16
_diffrn_reflns_limit_l_max 27
_diffrn_reflns_limit_l_min -22
_diffrn_reflns_number 26493
_diffrn_reflns_theta_full 27.883
_diffrn_reflns_theta_max 27.831
_diffrn_reflns_theta_min 2.226
_diffrn_standards_number 0
_exptl_absorpt_coefficient_mu 1.559
_exptl_absorpt_correction_T_max 0.825
_exptl_absorpt_correction_T_min 0.630
_exptl_absorpt_correction_type multi-scan
_exptl_absorpt_process_details '(SADABS; Bruker, 2005)'
_exptl_crystal_colour colorless
_exptl_crystal_density_diffrn 1.457
_exptl_crystal_density_method 'not measured'
_exptl_crystal_description plate
_exptl_crystal_F_000 1680
_exptl_crystal_size_max 0.37
_exptl_crystal_size_mid 0.18
_exptl_crystal_size_min 0.14
_refine_diff_density_max 0.822
_refine_diff_density_min -0.614
_refine_diff_density_rms 0.080
_refine_ls_goodness_of_fit_ref 0.992
_refine_ls_hydrogen_treatment constr
_refine_ls_matrix_type full
_refine_ls_number_parameters 390
_refine_ls_number_reflns 8949
_refine_ls_number_restraints 0
_refine_ls_restrained_S_all 0.992
_refine_ls_R_factor_all 0.1130
_refine_ls_R_factor_gt 0.0511
_refine_ls_shift/su_max 0.000
_refine_ls_shift/su_mean 0.000
_refine_ls_structure_factor_coef Fsqd
_refine_ls_weighting_details 'w=1/[\s^2^(Fo^2^)+(0.0395P)^2^] where P=(Fo^2^+2Fc^2^)/3'
_refine_ls_weighting_scheme calc
_refine_ls_wR_factor_gt 0.1026
_refine_ls_wR_factor_ref 0.1243
_reflns_number_gt 4816
_reflns_number_total 8949
_reflns_threshold_expression I>2\s(I)
_cod_data_source_file c9nj03005k10.cif
_cod_data_source_block IS411NEWQAU
_cod_original_cell_volume 3798.0(13)
_cod_original_sg_symbol_H-M 'P 21/n'
_cod_database_code 7058959
_shelx_shelxl_version_number 2014/7
_shelx_space_group_comment
;
The symmetry employed for this shelxl refinement is uniquely defined
by the following loop, which should always be used as a source of
symmetry information in preference to the above space-group names.
They are only intended as comments.
;

loop_
_space_group_symop_operation_xyz
'x, y, z'
'-x+1/2, y+1/2, -z+1/2'
'-x, -y, -z'
'x-1/2, -y-1/2, z-1/2'

loop_
_atom_site_label
_atom_site_type_symbol
_atom_site_fract_x
_atom_site_fract_y
_atom_site_fract_z
_atom_site_U_iso_or_equiv
_atom_site_adp_type
_atom_site_occupancy
_atom_site_site_symmetry_order
_atom_site_calc_flag
_atom_site_refinement_flags_posn
_atom_site_refinement_flags_adp
_atom_site_refinement_flags_occupancy
_atom_site_disorder_assembly
_atom_site_disorder_group
C1 C 0.1626(3) 0.2795(3) 0.0153(2) 0.0544(11) Uani 1 1 d . . . . .
C2 C 0.0910(4) 0.3464(4) 0.0216(3) 0.0832(16) Uani 1 1 d . . . . .
H2 H 0.1070 0.4068 0.0437 0.100 Uiso 1 1 calc R U . . .
C3 C -0.0056(4) 0.3256(5) -0.0047(3) 0.103(2) Uani 1 1 d . . . . .
H3 H -0.0529 0.3720 0.0004 0.124 Uiso 1 1 calc R U . . .
C4 C -0.0303(4) 0.2395(5) -0.0370(4) 0.102(2) Uani 1 1 d . . . . .
H4 H -0.0943 0.2262 -0.0554 0.122 Uiso 1 1 calc R U . . .
C5 C 0.0399(5) 0.1715(5) -0.0427(4) 0.112(2) Uani 1 1 d . . . . .
H5 H 0.0232 0.1113 -0.0650 0.135 Uiso 1 1 calc R U . . .
C6 C 0.1359(4) 0.1906(4) -0.0159(3) 0.0855(18) Uani 1 1 d . . . . .
H6 H 0.1823 0.1423 -0.0192 0.103 Uiso 1 1 calc R U . . .
C7 C 0.3441(3) 0.2723(3) -0.0240(2) 0.0562(12) Uani 1 1 d . . . . .
C8 C 0.4281(4) 0.2190(3) -0.0166(3) 0.0703(14) Uani 1 1 d . . . . .
H8 H 0.4575 0.1984 0.0255 0.084 Uiso 1 1 calc R U . . .
C9 C 0.4710(4) 0.1946(4) -0.0703(3) 0.0870(18) Uani 1 1 d . . . . .
H9 H 0.5285 0.1587 -0.0639 0.104 Uiso 1 1 calc R U . . .
C10 C 0.4277(5) 0.2238(5) -0.1318(3) 0.0936(19) Uani 1 1 d . . . . .
H10 H 0.4555 0.2080 -0.1681 0.112 Uiso 1 1 calc R U . . .
C11 C 0.3438(5) 0.2763(5) -0.1405(3) 0.102(2) Uani 1 1 d . . . . .
H11 H 0.3147 0.2956 -0.1831 0.123 Uiso 1 1 calc R U . . .
C12 C 0.3007(4) 0.3018(4) -0.0875(3) 0.0804(15) Uani 1 1 d . . . . .
H12 H 0.2435 0.3382 -0.0944 0.096 Uiso 1 1 calc R U . . .
C13 C 0.3012(3) 0.4360(3) 0.0581(3) 0.0606(12) Uani 1 1 d . . . . .
C14 C 0.3433(4) 0.4971(4) 0.0168(4) 0.098(2) Uani 1 1 d . . . . .
H14 H 0.3674 0.4689 -0.0181 0.118 Uiso 1 1 calc R U . . .
C15 C 0.3495(6) 0.6005(5) 0.0277(5) 0.140(3) Uani 1 1 d . . . . .
H15 H 0.3764 0.6415 -0.0007 0.168 Uiso 1 1 calc R U . . .
C16 C 0.3162(6) 0.6418(5) 0.0798(5) 0.135(3) Uani 1 1 d . . . . .
H16 H 0.3209 0.7109 0.0866 0.162 Uiso 1 1 calc R U . . .
C17 C 0.2763(4) 0.5840(4) 0.1221(4) 0.110(2) Uani 1 1 d . . . . .
H17 H 0.2530 0.6128 0.1572 0.132 Uiso 1 1 calc R U . . .
C18 C 0.2713(4) 0.4799(4) 0.1114(3) 0.0887(18) Uani 1 1 d . . . . .
H18 H 0.2471 0.4392 0.1412 0.106 Uiso 1 1 calc R U . . .
C19A C 0.5493(5) 0.1063(4) 0.2567(3) 0.0695(8) Uani 0.542(12) 1 d G . P A 1
C20A C 0.6407(5) 0.0636(6) 0.2687(4) 0.0695(8) Uani 0.542(12) 1 d G . P A 1
H20A H 0.6849 0.0810 0.2424 0.083 Uiso 0.542(12) 1 calc R U P A 1
C21A C 0.6659(5) -0.0049(6) 0.3201(4) 0.0695(8) Uani 0.542(12) 1 d G . P A 1
H21A H 0.7270 -0.0335 0.3281 0.083 Uiso 0.542(12) 1 calc R U P A 1
C22A C 0.5998(5) -0.0309(4) 0.3594(3) 0.0695(8) Uani 0.542(12) 1 d G . P A 1
H22A H 0.6167 -0.0767 0.3938 0.083 Uiso 0.542(12) 1 calc R U P A 1
C23A C 0.5085(4) 0.0118(7) 0.3474(4) 0.0695(8) Uani 0.542(12) 1 d G . P A 1
H23A H 0.4643 -0.0056 0.3737 0.083 Uiso 0.542(12) 1 calc R U P A 1
C24A C 0.4832(4) 0.0803(7) 0.2960(4) 0.0695(8) Uani 0.542(12) 1 d G . P A 1
H24A H 0.4221 0.1089 0.2880 0.083 Uiso 0.542(12) 1 calc R U P A 1
C19B C 0.5499(6) 0.1105(5) 0.2529(4) 0.0695(8) Uani 0.458(12) 1 d G . P A 2
C20B C 0.6159(7) 0.0330(7) 0.2529(4) 0.0695(8) Uani 0.458(12) 1 d G . P A 2
H20B H 0.6492 0.0271 0.2182 0.083 Uiso 0.458(12) 1 calc R U P A 2
C21B C 0.6321(8) -0.0357(6) 0.3048(5) 0.0695(8) Uani 0.458(12) 1 d G . P A 2
H21B H 0.6762 -0.0875 0.3048 0.083 Uiso 0.458(12) 1 calc R U P A 2
C22B C 0.5823(6) -0.0268(5) 0.3567(4) 0.0695(8) Uani 0.458(12) 1 d G . P A 2
H22B H 0.5931 -0.0728 0.3914 0.083 Uiso 0.458(12) 1 calc R U P A 2
C23B C 0.5163(6) 0.0506(8) 0.3567(4) 0.0695(8) Uani 0.458(12) 1 d G . P A 2
H23B H 0.4830 0.0565 0.3914 0.083 Uiso 0.458(12) 1 calc R U P A 2
C24B C 0.5001(7) 0.1193(7) 0.3048(4) 0.0695(8) Uani 0.458(12) 1 d G . P A 2
H24B H 0.4559 0.1711 0.3048 0.083 Uiso 0.458(12) 1 calc R U P A 2
C25 C 0.5604(3) 0.3198(3) 0.2218(2) 0.0510(11) Uani 1 1 d . . . . .
C26 C 0.5294(3) 0.4048(3) 0.1864(3) 0.0810(17) Uani 1 1 d . . . . .
H26 H 0.4849 0.3992 0.1471 0.097 Uiso 1 1 calc R U . . .
C27 C 0.5631(4) 0.4983(4) 0.2082(4) 0.095(2) Uani 1 1 d . . . . .
H27 H 0.5422 0.5548 0.1830 0.115 Uiso 1 1 calc R U . . .
C28 C 0.6269(5) 0.5090(4) 0.2666(4) 0.0861(19) Uani 1 1 d . . . . .
H28 H 0.6496 0.5724 0.2810 0.103 Uiso 1 1 calc R U . . .
C29 C 0.6570(4) 0.4255(5) 0.3035(3) 0.0910(18) Uani 1 1 d . . . . .
H29 H 0.6999 0.4320 0.3435 0.109 Uiso 1 1 calc R U . . .
C30 C 0.6237(4) 0.3313(4) 0.2813(3) 0.0718(14) Uani 1 1 d . . . . .
H30 H 0.6443 0.2749 0.3068 0.086 Uiso 1 1 calc R U . . .
C31 C 0.6039(3) 0.1672(3) 0.1343(2) 0.0510(11) Uani 1 1 d . . . . .
C32 C 0.6845(3) 0.2244(3) 0.1309(3) 0.0685(14) Uani 1 1 d . . . . .
H32 H 0.6965 0.2825 0.1562 0.082 Uiso 1 1 calc R U . . .
C33 C 0.7475(4) 0.1963(4) 0.0901(3) 0.0823(17) Uani 1 1 d . . . . .
H33 H 0.8017 0.2353 0.0887 0.099 Uiso 1 1 calc R U . . .
C34 C 0.7306(4) 0.1115(4) 0.0521(3) 0.0782(15) Uani 1 1 d . . . . .
H34 H 0.7724 0.0935 0.0241 0.094 Uiso 1 1 calc R U . . .
C35 C 0.6517(4) 0.0532(4) 0.0555(3) 0.0716(14) Uani 1 1 d . . . . .
H35 H 0.6407 -0.0054 0.0304 0.086 Uiso 1 1 calc R U . . .
C36 C 0.5884(3) 0.0810(3) 0.0959(2) 0.0623(13) Uani 1 1 d . . . . .
H36 H 0.5347 0.0413 0.0974 0.075 Uiso 1 1 calc R U . . .
C37 C 0.1817(3) 0.2699(3) 0.2230(3) 0.0605(13) Uani 1 1 d . . . . .
C38 C 0.0397(4) 0.1724(4) 0.1679(3) 0.0816(17) Uani 1 1 d . . . . .
C39 C 0.0171(4) 0.0820(4) 0.1243(4) 0.117(3) Uani 1 1 d . . . . .
H39A H 0.0433 0.0230 0.1480 0.176 Uiso 1 1 calc R U . . .
H39B H 0.0450 0.0900 0.0855 0.176 Uiso 1 1 calc R U . . .
H39C H -0.0514 0.0750 0.1114 0.176 Uiso 1 1 calc R U . . .
Cu1 Cu 0.35668(4) 0.20910(4) 0.14202(3) 0.05096(16) Uani 1 1 d . . . . .
I1 I 0.29717(2) 0.01828(2) 0.12263(2) 0.06792(14) Uani 1 1 d . . . . .
N1 N 0.1280(3) 0.3318(3) 0.2490(2) 0.0898(15) Uani 1 1 d . . . . .
H1A H 0.0666 0.3238 0.2418 0.108 Uiso 1 1 calc R U . . .
H1B H 0.1539 0.3807 0.2735 0.108 Uiso 1 1 calc R U . . .
N2 N 0.1373(3) 0.1931(3) 0.1844(2) 0.0674(11) Uani 1 1 d . . . . .
H2A H 0.1747 0.1528 0.1685 0.081 Uiso 1 1 calc R U . . .
O1 O -0.0201(3) 0.2236(3) 0.1870(3) 0.1108(16) Uani 1 1 d . . . . .
P1 P 0.29122(8) 0.29908(8) 0.04849(6) 0.0514(3) Uani 1 1 d . . . . .
P2 P 0.51722(8) 0.19896(8) 0.18691(6) 0.0489(3) Uani 1 1 d . . . . .
S1 S 0.30225(9) 0.28210(9) 0.23525(7) 0.0694(4) Uani 1 1 d . . . . .

loop_
_atom_site_aniso_label
_atom_site_aniso_U_11
_atom_site_aniso_U_22
_atom_site_aniso_U_33
_atom_site_aniso_U_23
_atom_site_aniso_U_13
_atom_site_aniso_U_12
C1 0.056(3) 0.058(3) 0.048(3) 0.000(2) 0.007(2) -0.003(2)
C2 0.069(4) 0.083(4) 0.090(5) -0.014(3) -0.006(3) 0.011(3)
C3 0.058(4) 0.121(5) 0.126(7) -0.020(4) 0.005(4) 0.012(3)
C4 0.056(4) 0.130(5) 0.114(6) -0.012(4) 0.002(4) -0.024(4)
C5 0.077(4) 0.096(4) 0.157(7) -0.045(4) 0.001(4) -0.023(4)
C6 0.063(3) 0.074(3) 0.115(5) -0.024(3) 0.005(3) -0.012(3)
C7 0.052(3) 0.061(3) 0.054(3) 0.003(2) 0.005(2) -0.014(2)
C8 0.072(3) 0.083(3) 0.055(4) 0.008(3) 0.009(3) 0.003(3)
C9 0.081(4) 0.096(4) 0.093(5) -0.004(4) 0.040(4) -0.002(3)
C10 0.095(5) 0.125(5) 0.067(5) -0.012(4) 0.030(4) -0.034(4)
C11 0.086(5) 0.167(6) 0.052(4) 0.021(4) 0.006(4) -0.026(4)
C12 0.068(3) 0.121(4) 0.051(4) 0.014(3) 0.011(3) -0.008(3)
C13 0.061(3) 0.049(3) 0.065(4) -0.001(2) -0.006(3) -0.003(2)
C14 0.104(5) 0.067(4) 0.120(6) 0.011(3) 0.015(4) -0.021(3)
C15 0.196(8) 0.062(5) 0.159(9) 0.009(4) 0.024(7) -0.045(5)
C16 0.160(7) 0.051(4) 0.181(10) -0.014(5) -0.005(7) -0.019(4)
C17 0.112(5) 0.061(4) 0.150(7) -0.032(4) 0.009(5) -0.006(3)
C18 0.104(4) 0.054(3) 0.101(6) -0.003(3) 0.002(4) 0.000(3)
C19A 0.0766(18) 0.0623(17) 0.068(2) 0.0144(14) 0.0089(15) 0.0042(14)
C20A 0.0766(18) 0.0623(17) 0.068(2) 0.0144(14) 0.0089(15) 0.0042(14)
C21A 0.0766(18) 0.0623(17) 0.068(2) 0.0144(14) 0.0089(15) 0.0042(14)
C22A 0.0766(18) 0.0623(17) 0.068(2) 0.0144(14) 0.0089(15) 0.0042(14)
C23A 0.0766(18) 0.0623(17) 0.068(2) 0.0144(14) 0.0089(15) 0.0042(14)
C24A 0.0766(18) 0.0623(17) 0.068(2) 0.0144(14) 0.0089(15) 0.0042(14)
C19B 0.0766(18) 0.0623(17) 0.068(2) 0.0144(14) 0.0089(15) 0.0042(14)
C20B 0.0766(18) 0.0623(17) 0.068(2) 0.0144(14) 0.0089(15) 0.0042(14)
C21B 0.0766(18) 0.0623(17) 0.068(2) 0.0144(14) 0.0089(15) 0.0042(14)
C22B 0.0766(18) 0.0623(17) 0.068(2) 0.0144(14) 0.0089(15) 0.0042(14)
C23B 0.0766(18) 0.0623(17) 0.068(2) 0.0144(14) 0.0089(15) 0.0042(14)
C24B 0.0766(18) 0.0623(17) 0.068(2) 0.0144(14) 0.0089(15) 0.0042(14)
C25 0.048(3) 0.049(2) 0.054(3) -0.004(2) 0.006(2) -0.001(2)
C26 0.070(3) 0.061(3) 0.101(5) 0.001(3) -0.010(3) -0.014(3)
C27 0.082(4) 0.049(3) 0.152(7) 0.009(3) 0.013(4) -0.003(3)
C28 0.083(4) 0.065(4) 0.115(6) -0.037(4) 0.033(4) -0.022(3)
C29 0.105(5) 0.086(4) 0.081(5) -0.030(4) 0.016(4) -0.019(4)
C30 0.081(4) 0.066(3) 0.062(4) -0.010(3) -0.004(3) 0.002(3)
C31 0.049(3) 0.053(3) 0.049(3) 0.003(2) 0.004(2) 0.004(2)
C32 0.066(3) 0.070(3) 0.070(4) -0.007(3) 0.015(3) -0.003(3)
C33 0.056(3) 0.096(4) 0.100(5) -0.010(4) 0.028(3) -0.018(3)
C34 0.073(4) 0.096(4) 0.069(4) -0.008(3) 0.023(3) 0.011(3)
C35 0.074(3) 0.071(3) 0.070(4) -0.017(3) 0.011(3) 0.004(3)
C36 0.062(3) 0.064(3) 0.062(4) -0.010(2) 0.014(3) -0.001(2)
C37 0.071(3) 0.054(3) 0.061(3) 0.000(2) 0.025(3) -0.002(2)
C38 0.079(4) 0.085(4) 0.092(5) -0.014(3) 0.041(4) -0.023(3)
C39 0.087(4) 0.119(5) 0.157(8) -0.057(5) 0.051(5) -0.047(4)
Cu1 0.0509(3) 0.0536(3) 0.0466(4) -0.0002(2) 0.0044(3) -0.0012(2)
I1 0.0924(3) 0.04680(19) 0.0681(3) -0.00439(15) 0.0241(2) -0.00551(16)
N1 0.075(3) 0.083(3) 0.120(5) -0.044(3) 0.041(3) -0.007(2)
N2 0.062(3) 0.069(2) 0.077(3) -0.023(2) 0.029(2) -0.012(2)
O1 0.072(3) 0.103(3) 0.167(5) -0.037(3) 0.047(3) -0.014(2)
P1 0.0551(7) 0.0453(6) 0.0506(8) 0.0027(5) 0.0016(6) -0.0044(5)
P2 0.0488(7) 0.0502(6) 0.0458(7) -0.0022(5) 0.0041(5) 0.0010(5)
S1 0.0637(8) 0.0807(8) 0.0637(9) -0.0232(7) 0.0119(7) 0.0001(6)

loop_
_atom_type_symbol
_atom_type_description
_atom_type_scat_dispersion_real
_atom_type_scat_dispersion_imag
_atom_type_scat_source
C C 0.0033 0.0016 'International Tables Vol C Tables 4.2.6.8 and 6.1.1.4'
H H 0.0000 0.0000 'International Tables Vol C Tables 4.2.6.8 and 6.1.1.4'
N N 0.0061 0.0033 'International Tables Vol C Tables 4.2.6.8 and 6.1.1.4'
O O 0.0106 0.0060 'International Tables Vol C Tables 4.2.6.8 and 6.1.1.4'
P P 0.1023 0.0942 'International Tables Vol C Tables 4.2.6.8 and 6.1.1.4'
S S 0.1246 0.1234 'International Tables Vol C Tables 4.2.6.8 and 6.1.1.4'
Cu Cu 0.3201 1.2651 'International Tables Vol C Tables 4.2.6.8 and 6.1.1.4'
I I -0.4742 1.8119 'International Tables Vol C Tables 4.2.6.8 and 6.1.1.4'

loop_
_geom_angle_atom_site_label_1
_geom_angle_atom_site_label_2
_geom_angle_atom_site_label_3
_geom_angle
C6 C1 C2 117.4(5)
C6 C1 P1 117.7(4)
C2 C1 P1 124.8(4)
C1 C2 C3 121.4(5)
C1 C2 H2 119.3
C3 C2 H2 119.3
C4 C3 C2 120.4(5)
C4 C3 H3 119.8
C2 C3 H3 119.8
C3 C4 C5 118.9(6)
C3 C4 H4 120.5
C5 C4 H4 120.5
C4 C5 C6 121.2(5)
C4 C5 H5 119.4
C6 C5 H5 119.4
C1 C6 C5 120.6(5)
C1 C6 H6 119.7
C5 C6 H6 119.7
C8 C7 C12 118.1(5)
C8 C7 P1 119.5(4)
C12 C7 P1 122.4(4)
C7 C8 C9 122.2(5)
C7 C8 H8 118.9
C9 C8 H8 118.9
C10 C9 C8 119.0(6)
C10 C9 H9 120.5
C8 C9 H9 120.5
C9 C10 C11 120.0(6)
C9 C10 H10 120.0
C11 C10 H10 120.0
C10 C11 C12 121.6(6)
C10 C11 H11 119.2
C12 C11 H11 119.2
C11 C12 C7 119.1(5)
C11 C12 H12 120.4
C7 C12 H12 120.5
C18 C13 C14 118.1(5)
C18 C13 P1 118.5(4)
C14 C13 P1 123.3(4)
C13 C14 C15 120.1(7)
C13 C14 H14 119.9
C15 C14 H14 119.9
C16 C15 C14 120.1(7)
C16 C15 H15 120.0
C14 C15 H15 120.0
C17 C16 C15 121.5(7)
C17 C16 H16 119.3
C15 C16 H16 119.3
C16 C17 C18 118.2(7)
C16 C17 H17 120.9
C18 C17 H17 120.9
C13 C18 C17 122.0(6)
C13 C18 H18 119.0
C17 C18 H18 119.0
C20A C19A C24A 120.0
C20A C19A P2 119.1(4)
C24A C19A P2 120.9(4)
C21A C20A C19A 120.0
C21A C20A H20A 120.0
C19A C20A H20A 120.0
C20A C21A C22A 120.0
C20A C21A H21A 120.0
C22A C21A H21A 120.0
C23A C22A C21A 120.0
C23A C22A H22A 120.0
C21A C22A H22A 120.0
C22A C23A C24A 120.0
C22A C23A H23A 120.0
C24A C23A H23A 120.0
C23A C24A C19A 120.0
C23A C24A H24A 120.0
C19A C24A H24A 120.0
C20B C19B C24B 120.0
C20B C19B P2 124.4(5)
C24B C19B P2 115.5(5)
C21B C20B C19B 120.0
C21B C20B H20B 120.0
C19B C20B H20B 120.0
C22B C21B C20B 120.0
C22B C21B H21B 120.0
C20B C21B H21B 120.0
C21B C22B C23B 120.0
C21B C22B H22B 120.0
C23B C22B H22B 120.0
C22B C23B C24B 120.0
C22B C23B H23B 120.0
C24B C23B H23B 120.0
C23B C24B C19B 120.0
C23B C24B H24B 120.0
C19B C24B H24B 120.0
C26 C25 C30 117.9(4)
C26 C25 P2 117.9(4)
C30 C25 P2 124.2(4)
C25 C26 C27 121.0(6)
C25 C26 H26 119.5
C27 C26 H26 119.5
C28 C27 C26 120.8(6)
C28 C27 H27 119.6
C26 C27 H27 119.6
C29 C28 C27 119.3(5)
C29 C28 H28 120.4
C27 C28 H28 120.4
C28 C29 C30 120.0(6)
C28 C29 H29 120.0
C30 C29 H29 120.0
C25 C30 C29 121.1(5)
C25 C30 H30 119.4
C29 C30 H30 119.4
C32 C31 C36 118.0(4)
C32 C31 P2 123.6(3)
C36 C31 P2 118.4(3)
C31 C32 C33 120.9(5)
C31 C32 H32 119.5
C33 C32 H32 119.5
C34 C33 C32 120.4(5)
C34 C33 H33 119.8
C32 C33 H33 119.8
C33 C34 C35 119.5(5)
C33 C34 H34 120.2
C35 C34 H34 120.2
C34 C35 C36 120.3(5)
C34 C35 H35 119.8
C36 C35 H35 119.8
C35 C36 C31 120.8(4)
C35 C36 H36 119.6
C31 C36 H36 119.6
N1 C37 N2 118.0(4)
N1 C37 S1 122.1(4)
N2 C37 S1 119.9(3)
O1 C38 N2 122.3(5)
O1 C38 C39 124.3(5)
N2 C38 C39 113.3(5)
C38 C39 H39A 109.5
C38 C39 H39B 109.5
H39A C39 H39B 109.5
C38 C39 H39C 109.5
H39A C39 H39C 109.5
H39B C39 H39C 109.5
P2 Cu1 P1 125.40(5)
P2 Cu1 S1 98.33(5)
P1 Cu1 S1 108.51(5)
P2 Cu1 I1 105.34(3)
P1 Cu1 I1 107.53(4)
S1 Cu1 I1 111.25(4)
C37 N1 H1A 120.0
C37 N1 H1B 120.0
H1A N1 H1B 120.0
C37 N2 C38 128.1(4)
C37 N2 H2A 116.0
C38 N2 H2A 116.0
C7 P1 C13 104.3(2)
C7 P1 C1 101.5(2)
C13 P1 C1 103.4(2)
C7 P1 Cu1 114.70(16)
C13 P1 Cu1 114.50(17)
C1 P1 Cu1 116.78(14)
C19B P2 C25 105.2(3)
C19B P2 C31 101.0(3)
C25 P2 C31 102.95(19)
C25 P2 C19A 105.2(3)
C31 P2 C19A 102.0(3)
C19B P2 Cu1 116.1(3)
C25 P2 Cu1 110.00(14)
C31 P2 Cu1 119.96(15)
C19A P2 Cu1 115.2(2)
C37 S1 Cu1 108.05(18)

loop_
_geom_bond_atom_site_label_1
_geom_bond_atom_site_label_2
_geom_bond_distance
C1 C6 1.364(6)
C1 C2 1.372(6)
C1 P1 1.837(5)
C2 C3 1.400(7)
C2 H2 0.9300
C3 C4 1.336(8)
C3 H3 0.9300
C4 C5 1.364(8)
C4 H4 0.9300
C5 C6 1.390(7)
C5 H5 0.9300
C6 H6 0.9300
C7 C8 1.367(6)
C7 C12 1.392(7)
C7 P1 1.824(5)
C8 C9 1.394(7)
C8 H8 0.9300
C9 C10 1.355(8)
C9 H9 0.9300
C10 C11 1.360(8)
C10 H10 0.9300
C11 C12 1.388(8)
C11 H11 0.9300
C12 H12 0.9300
C13 C18 1.377(7)
C13 C14 1.386(7)
C13 P1 1.833(4)
C14 C15 1.393(7)
C14 H14 0.9300
C15 C16 1.366(10)
C15 H15 0.9300
C16 C17 1.359(10)
C16 H16 0.9300
C17 C18 1.401(7)
C17 H17 0.9300
C18 H18 0.9300
C19A C20A 1.3900
C19A C24A 1.3900
C19A P2 1.881(5)
C20A C21A 1.3900
C20A H20A 0.9300
C21A C22A 1.3900
C21A H21A 0.9300
C22A C23A 1.3900
C22A H22A 0.9300
C23A C24A 1.3900
C23A H23A 0.9300
C24A H24A 0.9300
C19B C20B 1.3900
C19B C24B 1.3900
C19B P2 1.789(6)
C20B C21B 1.3900
C20B H20B 0.9300
C21B C22B 1.3900
C21B H21B 0.9300
C22B C23B 1.3900
C22B H22B 0.9300
C23B C24B 1.3900
C23B H23B 0.9300
C24B H24B 0.9300
C25 C26 1.372(6)
C25 C30 1.381(7)
C25 P2 1.817(4)
C26 C27 1.375(7)
C26 H26 0.9300
C27 C28 1.367(9)
C27 H27 0.9300
C28 C29 1.366(8)
C28 H28 0.9300
C29 C30 1.385(7)
C29 H29 0.9300
C30 H30 0.9300
C31 C32 1.383(6)
C31 C36 1.385(6)
C31 P2 1.831(4)
C32 C33 1.384(6)
C32 H32 0.9300
C33 C34 1.367(7)
C33 H33 0.9300
C34 C35 1.372(6)
C34 H34 0.9300
C35 C36 1.382(6)
C35 H35 0.9300
C36 H36 0.9300
C37 N1 1.301(5)
C37 N2 1.371(6)
C37 S1 1.684(5)
C38 O1 1.208(5)
C38 N2 1.387(6)
C38 C39 1.497(7)
C39 H39A 0.9600
C39 H39B 0.9600
C39 H39C 0.9600
Cu1 P2 2.2893(13)
Cu1 P1 2.3058(14)
Cu1 S1 2.4009(14)
Cu1 I1 2.6785(7)
N1 H1A 0.8600
N1 H1B 0.8600
N2 H2A 0.8600

loop_
_geom_hbond_atom_site_label_D
_geom_hbond_atom_site_label_H
_geom_hbond_atom_site_label_A
_geom_hbond_distance_DH
_geom_hbond_distance_HA
_geom_hbond_distance_DA
_geom_hbond_angle_DHA
_geom_hbond_site_symmetry_A
C18 H18 S1 0.93 2.85 3.629(6) 141.7 .
C24A H24A S1 0.93 2.94 3.756(6) 146.8 .
C24B H24B S1 0.93 2.79 3.614(6) 148.3 .
N1 H1A O1 0.86 2.01 2.661(6) 132.1 .
N1 H1B I1 0.86 2.80 3.630(4) 163.1 2
N2 H2A I1 0.86 2.78 3.635(4) 177.4 .

loop_
_geom_torsion_atom_site_label_1
_geom_torsion_atom_site_label_2
_geom_torsion_atom_site_label_3
_geom_torsion_atom_site_label_4
_geom_torsion
C6 C1 C2 C3 -1.8(8)
P1 C1 C2 C3 -179.5(5)
C1 C2 C3 C4 -0.3(10)
C2 C3 C4 C5 1.4(11)
C3 C4 C5 C6 -0.3(11)
C2 C1 C6 C5 2.9(9)
P1 C1 C6 C5 -179.3(5)
C4 C5 C6 C1 -1.9(11)
C12 C7 C8 C9 0.5(7)
P1 C7 C8 C9 178.8(4)
C7 C8 C9 C10 -0.5(8)
C8 C9 C10 C11 0.1(9)
C9 C10 C11 C12 0.4(9)
C10 C11 C12 C7 -0.5(9)
C8 C7 C12 C11 0.0(7)
P1 C7 C12 C11 -178.2(4)
C18 C13 C14 C15 -3.6(9)
P1 C13 C14 C15 -179.1(5)
C13 C14 C15 C16 1.5(12)
C14 C15 C16 C17 -0.1(14)
C15 C16 C17 C18 0.9(12)
C14 C13 C18 C17 4.5(8)
P1 C13 C18 C17 -179.8(4)
C16 C17 C18 C13 -3.1(10)
C24A C19A C20A C21A 0.0
P2 C19A C20A C21A 179.9(5)
C19A C20A C21A C22A 0.0
C20A C21A C22A C23A 0.0
C21A C22A C23A C24A 0.0
C22A C23A C24A C19A 0.0
C20A C19A C24A C23A 0.0
P2 C19A C24A C23A -179.9(5)
C24B C19B C20B C21B 0.0
P2 C19B C20B C21B -176.1(7)
C19B C20B C21B C22B 0.0
C20B C21B C22B C23B 0.0
C21B C22B C23B C24B 0.0
C22B C23B C24B C19B 0.0
C20B C19B C24B C23B 0.0
P2 C19B C24B C23B 176.4(6)
C30 C25 C26 C27 2.4(7)
P2 C25 C26 C27 -176.6(4)
C25 C26 C27 C28 -1.4(9)
C26 C27 C28 C29 -0.2(9)
C27 C28 C29 C30 0.7(8)
C26 C25 C30 C29 -1.9(7)
P2 C25 C30 C29 177.1(4)
C28 C29 C30 C25 0.3(8)
C36 C31 C32 C33 0.1(7)
P2 C31 C32 C33 179.9(4)
C31 C32 C33 C34 0.5(9)
C32 C33 C34 C35 -1.3(9)
C33 C34 C35 C36 1.4(8)
C34 C35 C36 C31 -0.8(8)
C32 C31 C36 C35 0.0(7)
P2 C31 C36 C35 -179.8(4)
N1 C37 N2 C38 1.1(8)
S1 C37 N2 C38 -178.7(4)
O1 C38 N2 C37 0.2(9)
C39 C38 N2 C37 179.8(5)
C8 C7 P1 C13 113.3(4)
C12 C7 P1 C13 -68.5(4)
C8 C7 P1 C1 -139.6(4)
C12 C7 P1 C1 38.7(4)
C8 C7 P1 Cu1 -12.8(4)
C12 C7 P1 Cu1 165.5(3)
C18 C13 P1 C7 -176.8(4)
C14 C13 P1 C7 -1.3(5)
C18 C13 P1 C1 77.5(5)
C14 C13 P1 C1 -107.0(5)
C18 C13 P1 Cu1 -50.6(4)
C14 C13 P1 Cu1 124.8(4)
C6 C1 P1 C7 52.7(4)
C2 C1 P1 C7 -129.6(4)
C6 C1 P1 C13 160.6(4)
C2 C1 P1 C13 -21.8(5)
C6 C1 P1 Cu1 -72.8(4)
C2 C1 P1 Cu1 104.9(4)
C20B C19B P2 C25 -114.5(7)
C24B C19B P2 C25 69.2(5)
C20B C19B P2 C31 -7.7(7)
C24B C19B P2 C31 176.0(5)
C20B C19B P2 Cu1 123.7(6)
C24B C19B P2 Cu1 -52.6(6)
C26 C25 P2 C19B -167.7(4)
C30 C25 P2 C19B 13.4(5)
C26 C25 P2 C31 87.0(4)
C30 C25 P2 C31 -92.0(4)
C26 C25 P2 C19A -166.6(4)
C30 C25 P2 C19A 14.5(5)
C26 C25 P2 Cu1 -42.0(4)
C30 C25 P2 Cu1 139.1(4)
C32 C31 P2 C19B -103.9(5)
C36 C31 P2 C19B 75.8(5)
C32 C31 P2 C25 4.6(4)
C36 C31 P2 C25 -175.6(4)
C32 C31 P2 C19A -104.3(4)
C36 C31 P2 C19A 75.5(4)
C32 C31 P2 Cu1 127.1(4)
C36 C31 P2 Cu1 -53.1(4)
C20A C19A P2 C25 -85.2(5)
C24A C19A P2 C25 94.7(5)
C20A C19A P2 C31 21.9(5)
C24A C19A P2 C31 -158.2(5)
C20A C19A P2 Cu1 153.5(4)
C24A C19A P2 Cu1 -26.6(5)
N1 C37 S1 Cu1 -153.2(4)
N2 C37 S1 Cu1 26.6(4)
